data_2226569
loop_
_publ_author_name
'Al-Tamimi, Abdul-Malek S.'
'Bari, Ahmed'
'Al-Omar, Mohamed A.'
'Alrashood, Khalid A.'
'El-Emam, Ali A.'

_publ_section_title
;
 3-(1-Adamantyl)-1-{[4-(2-methoxyphenyl)piperazin-1-yl]methyl}-4-methyl-1<i>H</i>-1,2,4-triazole-5(4<i>H</i>)-thione
;
_journal_coeditor_code KP2263
_journal_issue 7
_journal_name_full 'Acta Crystallographica Section E'
_journal_page_first o1756
_journal_paper_doi 10.1107/S1600536810022695
_journal_volume 66
_journal_year 2010
_chemical_formula_iupac 'C25 H35 N5 O S'
_chemical_formula_moiety 'C25 H35 N5 O S'
_chemical_formula_sum 'C25 H35 N5 O S'
_chemical_formula_weight 453.64
_chemical_melting_point 368
_chemical_name_systematic
;
3-(1-Adamantyl)-1-{[4-(2-methoxyphenyl)piperazin-1-yl]methyl}-4-methyl-
1<i>H</i>-1,2,4-triazole-5(4<i>H</i>)-thione
;
_space_group_IT_number 14
_symmetry_cell_setting monoclinic
_symmetry_space_group_name_Hall '-P 2yn'
_symmetry_space_group_name_H-M 'P 1 21/n 1'
_atom_sites_solution_hydrogens geom
_atom_sites_solution_primary direct
_atom_sites_solution_secondary difmap
_cell_angle_alpha 90.00
_cell_angle_beta 103.4730(10)
_cell_angle_gamma 90.00
_cell_formula_units_Z 4
_cell_length_a 11.0203(2)
_cell_length_b 12.1148(2)
_cell_length_c 18.7624(4)
_cell_measurement_reflns_used 3554
_cell_measurement_temperature 220(2)
_cell_measurement_theta_max 23.08
_cell_measurement_theta_min 2.23
_cell_volume 2436.01(8)
_computing_cell_refinement 'SAINT-Plus (Bruker, 2004)'
_computing_data_collection 'APEX2 (Bruker, 2004)'
_computing_data_reduction 'SAINT-Plus (Bruker, 2004)'
_computing_molecular_graphics 'SHELXTL (Sheldrick, 2008)'
_computing_publication_material 'SHELXTL (Sheldrick, 2008)'
_computing_structure_refinement 'SHELXL97 (Sheldrick, 2008)'
_computing_structure_solution 'SHELXS97 (Sheldrick, 2008)'
_diffrn_ambient_temperature 220(2)
_diffrn_measured_fraction_theta_full 0.99
_diffrn_measured_fraction_theta_max 0.99
_diffrn_measurement_device_type 'Bruker APEXII CCD'
_diffrn_measurement_method '\f and \w scans'
_diffrn_radiation_monochromator graphite
_diffrn_radiation_type MoK\a
_diffrn_radiation_wavelength 0.71073
_diffrn_reflns_av_R_equivalents 0.0512
_diffrn_reflns_av_sigmaI/netI 0.0456
_diffrn_reflns_limit_h_max 12
_diffrn_reflns_limit_h_min -14
_diffrn_reflns_limit_k_max 15
_diffrn_reflns_limit_k_min -15
_diffrn_reflns_limit_l_max 24
_diffrn_reflns_limit_l_min -23
_diffrn_reflns_number 24895
_diffrn_reflns_theta_full 27.75
_diffrn_reflns_theta_max 27.75
_diffrn_reflns_theta_min 1.97
_exptl_absorpt_coefficient_mu 0.160
_exptl_absorpt_correction_T_max 0.7456
_exptl_absorpt_correction_T_min 0.6572
_exptl_absorpt_correction_type multi-scan
_exptl_absorpt_process_details '(SADABS; Bruker, 2000)'
_exptl_crystal_colour colourless
_exptl_crystal_density_diffrn 1.237
_exptl_crystal_density_method 'not measured'
_exptl_crystal_description irregular
_exptl_crystal_F_000 976
_exptl_crystal_size_max 0.49
_exptl_crystal_size_mid 0.45
_exptl_crystal_size_min 0.30
_refine_diff_density_max 0.236
_refine_diff_density_min -0.279
_refine_ls_extinction_method none
_refine_ls_goodness_of_fit_ref 1.027
_refine_ls_hydrogen_treatment constr
_refine_ls_matrix_type full
_refine_ls_number_parameters 291
_refine_ls_number_reflns 5620
_refine_ls_number_restraints 0
_refine_ls_restrained_S_all 1.027
_refine_ls_R_factor_all 0.0731
_refine_ls_R_factor_gt 0.0444
_refine_ls_shift/su_max 0.005
_refine_ls_shift/su_mean 0.000
_refine_ls_structure_factor_coef Fsqd
_refine_ls_weighting_details 'calc w=1/[\s^2^(Fo^2^)+(0.0401P)^2^+0.5413P] where P=(Fo^2^+2Fc^2^)/3'
_refine_ls_weighting_scheme calc
_refine_ls_wR_factor_gt 0.0976
_refine_ls_wR_factor_ref 0.1098
_reflns_number_gt 3796
_reflns_number_total 5620
_reflns_threshold_expression I>2\s(I)
_cod_data_source_file kp2263.cif
_cod_data_source_block I
_cod_original_sg_symbol_H-M 'P 21/n'
_cod_database_code 2226569
_cod_database_fobs_code 2226569

loop_
_symmetry_equiv_pos_as_xyz
'x, y, z'
'-x+1/2, y+1/2, -z+1/2'
'-x, -y, -z'
'x-1/2, -y-1/2, z-1/2'

loop_
_atom_site_type_symbol
_atom_site_label
_atom_site_fract_x
_atom_site_fract_y
_atom_site_fract_z
_atom_site_U_iso_or_equiv
_atom_site_adp_type
_atom_site_calc_flag
_atom_site_refinement_flags
_atom_site_occupancy
_atom_site_disorder_assembly
_atom_site_disorder_group
S S1 0.85940(5) 0.86853(4) 0.53498(3) 0.05000(16) Uani d . 1 . .
N N1 0.62964(13) 0.78915(11) 0.47013(7) 0.0332(3) Uani d . 1 . .
N N2 0.66463(13) 0.94832(11) 0.42976(7) 0.0339(3) Uani d . 1 . .
N N3 0.52327(12) 0.81656(11) 0.41781(7) 0.0324(3) Uani d . 1 . .
N N4 0.66353(13) 0.58757(11) 0.48190(7) 0.0332(3) Uani d . 1 . .
N N5 0.72913(12) 0.44922(11) 0.37340(7) 0.0308(3) Uani d . 1 . .
O O1 0.59370(11) 0.40994(10) 0.23430(6) 0.0389(3) Uani d . 1 . .
C C1 0.71784(16) 0.86777(14) 0.47860(9) 0.0338(4) Uani d . 1 . .
C C2 0.54684(15) 0.91303(13) 0.39379(9) 0.0300(4) Uani d . 1 . .
C C3 0.45836(15) 0.97132(13) 0.33195(9) 0.0295(4) Uani d . 1 . .
C C4 0.34127(17) 0.89905(14) 0.30667(11) 0.0440(5) Uani d . 1 . .
H H4A 0.3653 0.8264 0.2915 0.053 Uiso calc R 1 . .
H H4B 0.3007 0.8884 0.3474 0.053 Uiso calc R 1 . .
C C5 0.24998(18) 0.95439(15) 0.24238(11) 0.0478(5) Uani d . 1 . .
H H5 0.1755 0.9069 0.2263 0.057 Uiso calc R 1 . .
C C6 0.3130(2) 0.96989(18) 0.17898(11) 0.0579(6) Uani d . 1 . .
H H6A 0.2547 1.0041 0.1374 0.069 Uiso calc R 1 . .
H H6B 0.3383 0.8981 0.1632 0.069 Uiso calc R 1 . .
C C7 0.21012(17) 1.06595(15) 0.26620(11) 0.0445(5) Uani d . 1 . .
H H7A 0.1518 1.1014 0.2251 0.053 Uiso calc R 1 . .
H H7B 0.1677 1.0562 0.3062 0.053 Uiso calc R 1 . .
C C8 0.32449(17) 1.13792(14) 0.29152(10) 0.0393(4) Uani d . 1 . .
H H8 0.2987 1.2104 0.3073 0.047 Uiso calc R 1 . .
C C9 0.38859(18) 1.15499(16) 0.22891(11) 0.0492(5) Uani d . 1 . .
H H9A 0.4624 1.2017 0.2452 0.059 Uiso calc R 1 . .
H H9B 0.3316 1.1921 0.1880 0.059 Uiso calc R 1 . .
C C10 0.42699(19) 1.04324(18) 0.20391(10) 0.0510(5) Uani d . 1 . .
H H10 0.4674 1.0544 0.1625 0.061 Uiso calc R 1 . .
C C11 0.51956(17) 0.98754(16) 0.26713(9) 0.0410(4) Uani d . 1 . .
H H11A 0.5943 1.0335 0.2823 0.049 Uiso calc R 1 . .
H H11B 0.5447 0.9159 0.2511 0.049 Uiso calc R 1 . .
C C12 0.41605(16) 1.08353(14) 0.35596(9) 0.0369(4) Uani d . 1 . .
H H12A 0.3756 1.0730 0.3968 0.044 Uiso calc R 1 . .
H H12B 0.4887 1.1315 0.3728 0.044 Uiso calc R 1 . .
C C13 0.63210(17) 0.68799(14) 0.51391(9) 0.0364(4) Uani d . 1 . .
H H13A 0.6922 0.6988 0.5609 0.044 Uiso calc R 1 . .
H H13B 0.5497 0.6786 0.5244 0.044 Uiso calc R 1 . .
C C14 0.78816(15) 0.59036(14) 0.46694(9) 0.0350(4) Uani d . 1 . .
H H14A 0.8497 0.6098 0.5119 0.042 Uiso calc R 1 . .
H H14B 0.7906 0.6473 0.4302 0.042 Uiso calc R 1 . .
C C15 0.82185(16) 0.48005(14) 0.43932(9) 0.0355(4) Uani d . 1 . .
H H15A 0.9044 0.4845 0.4283 0.043 Uiso calc R 1 . .
H H15B 0.8251 0.4237 0.4772 0.043 Uiso calc R 1 . .
C C16 0.60608(15) 0.44145(14) 0.39088(9) 0.0349(4) Uani d . 1 . .
H H16A 0.6086 0.3857 0.4290 0.042 Uiso calc R 1 . .
H H16B 0.5436 0.4186 0.3472 0.042 Uiso calc R 1 . .
C C17 0.56982(15) 0.55202(14) 0.41724(9) 0.0345(4) Uani d . 1 . .
H H17A 0.5631 0.6070 0.3782 0.041 Uiso calc R 1 . .
H H17B 0.4883 0.5460 0.4295 0.041 Uiso calc R 1 . .
C C18 0.76033(15) 0.35869(13) 0.33294(9) 0.0299(4) Uani d . 1 . .
C C19 0.86273(16) 0.29100(14) 0.35965(10) 0.0367(4) Uani d . 1 . .
H H19 0.9121 0.3034 0.4070 0.044 Uiso calc R 1 . .
C C20 0.89376(18) 0.20552(15) 0.31792(11) 0.0431(4) Uani d . 1 . .
H H20 0.9647 0.1621 0.3367 0.052 Uiso calc R 1 . .
C C21 0.82146(18) 0.18439(15) 0.24975(10) 0.0438(5) Uani d . 1 . .
H H21 0.8403 0.1244 0.2224 0.053 Uiso calc R 1 . .
C C22 0.72050(17) 0.25144(14) 0.22101(10) 0.0387(4) Uani d . 1 . .
H H22 0.6718 0.2377 0.1736 0.046 Uiso calc R 1 . .
C C23 0.69049(15) 0.33847(13) 0.26127(9) 0.0315(4) Uani d . 1 . .
C C24 0.53309(18) 0.39994(16) 0.15850(9) 0.0433(5) Uani d . 1 . .
H H24A 0.5949 0.4026 0.1292 0.065 Uiso calc R 1 . .
H H24B 0.4744 0.4602 0.1445 0.065 Uiso calc R 1 . .
H H24C 0.4888 0.3302 0.1503 0.065 Uiso calc R 1 . .
C C25 0.72686(18) 1.05429(15) 0.42605(12) 0.0517(5) Uani d . 1 . .
H H25A 0.6880 1.1107 0.4500 0.077 Uiso calc R 1 . .
H H25B 0.7194 1.0744 0.3752 0.077 Uiso calc R 1 . .
H H25C 0.8144 1.0480 0.4506 0.077 Uiso calc R 1 . .

loop_
_atom_site_aniso_label
_atom_site_aniso_U_11
_atom_site_aniso_U_22
_atom_site_aniso_U_33
_atom_site_aniso_U_12
_atom_site_aniso_U_13
_atom_site_aniso_U_23
S1 0.0391(3) 0.0588(3) 0.0435(3) 0.0019(2) -0.0079(2) -0.0074(2)
N1 0.0324(8) 0.0346(8) 0.0308(7) 0.0048(6) 0.0038(6) 0.0019(6)
N2 0.0307(8) 0.0320(7) 0.0367(8) -0.0009(6) 0.0034(6) -0.0031(6)
N3 0.0290(8) 0.0325(8) 0.0341(8) 0.0021(6) 0.0042(6) 0.0016(6)
N4 0.0351(8) 0.0360(8) 0.0285(7) 0.0052(6) 0.0077(6) 0.0022(6)
N5 0.0266(7) 0.0322(7) 0.0329(7) 0.0009(6) 0.0056(6) -0.0018(6)
O1 0.0372(7) 0.0397(7) 0.0358(7) 0.0074(5) 0.0005(5) -0.0026(5)
C1 0.0338(9) 0.0376(9) 0.0297(9) 0.0024(8) 0.0068(7) -0.0052(7)
C2 0.0282(9) 0.0280(8) 0.0334(9) -0.0008(7) 0.0062(7) -0.0036(7)
C3 0.0285(9) 0.0252(8) 0.0332(9) 0.0012(7) 0.0042(7) -0.0012(6)
C4 0.0360(10) 0.0292(9) 0.0589(12) -0.0035(8) -0.0049(9) 0.0027(8)
C5 0.0369(10) 0.0348(10) 0.0601(13) -0.0035(8) -0.0121(9) 0.0012(9)
C6 0.0633(14) 0.0568(13) 0.0414(11) 0.0224(11) -0.0125(10) -0.0106(10)
C7 0.0310(10) 0.0440(11) 0.0561(12) 0.0064(8) 0.0054(8) 0.0091(9)
C8 0.0411(10) 0.0250(9) 0.0502(11) 0.0090(7) 0.0075(8) 0.0002(8)
C9 0.0431(11) 0.0433(11) 0.0582(13) 0.0015(9) 0.0059(9) 0.0194(9)
C10 0.0482(12) 0.0716(14) 0.0349(10) 0.0174(10) 0.0129(9) 0.0109(9)
C11 0.0378(10) 0.0494(11) 0.0370(10) 0.0110(9) 0.0109(8) -0.0007(8)
C12 0.0369(10) 0.0331(9) 0.0404(10) 0.0040(8) 0.0086(8) -0.0062(7)
C13 0.0432(10) 0.0400(10) 0.0273(8) 0.0064(8) 0.0108(7) 0.0046(7)
C14 0.0313(9) 0.0407(10) 0.0309(9) 0.0010(8) 0.0028(7) -0.0005(7)
C15 0.0282(9) 0.0408(10) 0.0348(9) 0.0037(7) 0.0020(7) 0.0003(7)
C16 0.0294(9) 0.0387(10) 0.0376(9) -0.0021(7) 0.0100(7) 0.0007(8)
C17 0.0291(9) 0.0409(10) 0.0334(9) 0.0029(7) 0.0074(7) 0.0028(7)
C18 0.0283(9) 0.0278(8) 0.0351(9) -0.0012(7) 0.0103(7) 0.0024(7)
C19 0.0369(10) 0.0350(9) 0.0371(9) 0.0036(8) 0.0066(8) 0.0032(7)
C20 0.0418(11) 0.0361(10) 0.0510(11) 0.0136(8) 0.0098(9) 0.0046(8)
C21 0.0515(12) 0.0342(10) 0.0483(11) 0.0071(9) 0.0172(9) -0.0046(8)
C22 0.0406(10) 0.0367(10) 0.0386(10) -0.0005(8) 0.0089(8) -0.0054(8)
C23 0.0277(9) 0.0296(9) 0.0377(9) 0.0000(7) 0.0088(7) 0.0019(7)
C24 0.0473(11) 0.0431(11) 0.0362(10) 0.0027(9) 0.0032(8) 0.0049(8)
C25 0.0412(11) 0.0404(11) 0.0662(14) -0.0129(9) -0.0020(10) 0.0013(10)

loop_
_atom_type_symbol
_atom_type_description
_atom_type_scat_dispersion_real
_atom_type_scat_dispersion_imag
_atom_type_scat_source
C C 0.0033 0.0016 'International Tables Vol C Tables 4.2.6.8 and 6.1.1.4'
H H 0.0000 0.0000 'International Tables Vol C Tables 4.2.6.8 and 6.1.1.4'
N N 0.0061 0.0033 'International Tables Vol C Tables 4.2.6.8 and 6.1.1.4'
O O 0.0106 0.0060 'International Tables Vol C Tables 4.2.6.8 and 6.1.1.4'
S S 0.1246 0.1234 'International Tables Vol C Tables 4.2.6.8 and 6.1.1.4'

loop_
_geom_angle_atom_site_label_1
_geom_angle_atom_site_label_2
_geom_angle_atom_site_label_3
_geom_angle_site_symmetry_1
_geom_angle_site_symmetry_3
_geom_angle
_geom_angle_publ_flag
C1 N1 N3 . . 112.58(13) ?
C1 N1 C13 . . 127.26(14) ?
N3 N1 C13 . . 119.89(14) ?
C1 N2 C2 . . 108.19(13) ?
C1 N2 C25 . . 121.52(14) ?
C2 N2 C25 . . 130.09(14) ?
C2 N3 N1 . . 104.90(13) ?
C13 N4 C14 . . 112.91(14) ?
C13 N4 C17 . . 113.84(13) ?
C14 N4 C17 . . 111.10(13) ?
C18 N5 C15 . . 116.23(13) ?
C18 N5 C16 . . 114.85(13) ?
C15 N5 C16 . . 109.13(13) ?
C23 O1 C24 . . 117.10(13) ?
N1 C1 N2 . . 103.90(14) ?
N1 C1 S1 . . 128.52(13) ?
N2 C1 S1 . . 127.59(13) ?
N3 C2 N2 . . 110.43(14) ?
N3 C2 C3 . . 122.86(14) ?
N2 C2 C3 . . 126.59(14) ?
C2 C3 C11 . . 110.21(13) ?
C2 C3 C4 . . 108.44(13) ?
C11 C3 C4 . . 108.67(15) ?
C2 C3 C12 . . 112.01(13) ?
C11 C3 C12 . . 109.77(14) ?
C4 C3 C12 . . 107.65(14) ?
C5 C4 C3 . . 110.05(14) ?
C5 C4 H4A . . 109.7 ?
C3 C4 H4A . . 109.7 ?
C5 C4 H4B . . 109.7 ?
C3 C4 H4B . . 109.7 ?
H4A C4 H4B . . 108.2 ?
C6 C5 C7 . . 109.61(16) ?
C6 C5 C4 . . 109.47(17) ?
C7 C5 C4 . . 109.82(16) ?
C6 C5 H5 . . 109.3 ?
C7 C5 H5 . . 109.3 ?
C4 C5 H5 . . 109.3 ?
C5 C6 C10 . . 109.05(16) ?
C5 C6 H6A . . 109.9 ?
C10 C6 H6A . . 109.9 ?
C5 C6 H6B . . 109.9 ?
C10 C6 H6B . . 109.9 ?
H6A C6 H6B . . 108.3 ?
C8 C7 C5 . . 109.12(15) ?
C8 C7 H7A . . 109.9 ?
C5 C7 H7A . . 109.9 ?
C8 C7 H7B . . 109.9 ?
C5 C7 H7B . . 109.9 ?
H7A C7 H7B . . 108.3 ?
C7 C8 C9 . . 109.79(16) ?
C7 C8 C12 . . 110.30(15) ?
C9 C8 C12 . . 109.24(15) ?
C7 C8 H8 . . 109.2 ?
C9 C8 H8 . . 109.2 ?
C12 C8 H8 . . 109.2 ?
C8 C9 C10 . . 109.23(15) ?
C8 C9 H9A . . 109.8 ?
C10 C9 H9A . . 109.8 ?
C8 C9 H9B . . 109.8 ?
C10 C9 H9B . . 109.8 ?
H9A C9 H9B . . 108.3 ?
C6 C10 C9 . . 110.18(16) ?
C6 C10 C11 . . 109.55(17) ?
C9 C10 C11 . . 109.63(16) ?
C6 C10 H10 . . 109.2 ?
C9 C10 H10 . . 109.2 ?
C11 C10 H10 . . 109.2 ?
C10 C11 C3 . . 109.53(14) ?
C10 C11 H11A . . 109.8 ?
C3 C11 H11A . . 109.8 ?
C10 C11 H11B . . 109.8 ?
C3 C11 H11B . . 109.8 ?
H11A C11 H11B . . 108.2 ?
C8 C12 C3 . . 109.75(13) ?
C8 C12 H12A . . 109.7 ?
C3 C12 H12A . . 109.7 ?
C8 C12 H12B . . 109.7 ?
C3 C12 H12B . . 109.7 ?
H12A C12 H12B . . 108.2 ?
N4 C13 N1 . . 116.57(13) ?
N4 C13 H13A . . 108.2 ?
N1 C13 H13A . . 108.2 ?
N4 C13 H13B . . 108.2 ?
N1 C13 H13B . . 108.2 ?
H13A C13 H13B . . 107.3 ?
N4 C14 C15 . . 111.20(14) ?
N4 C14 H14A . . 109.4 ?
C15 C14 H14A . . 109.4 ?
N4 C14 H14B . . 109.4 ?
C15 C14 H14B . . 109.4 ?
H14A C14 H14B . . 108.0 ?
N5 C15 C14 . . 109.76(13) ?
N5 C15 H15A . . 109.7 ?
C14 C15 H15A . . 109.7 ?
N5 C15 H15B . . 109.7 ?
C14 C15 H15B . . 109.7 ?
H15A C15 H15B . . 108.2 ?
N5 C16 C17 . . 110.09(13) ?
N5 C16 H16A . . 109.6 ?
C17 C16 H16A . . 109.6 ?
N5 C16 H16B . . 109.6 ?
C17 C16 H16B . . 109.6 ?
H16A C16 H16B . . 108.2 ?
N4 C17 C16 . . 110.03(13) ?
N4 C17 H17A . . 109.7 ?
C16 C17 H17A . . 109.7 ?
N4 C17 H17B . . 109.7 ?
C16 C17 H17B . . 109.7 ?
H17A C17 H17B . . 108.2 ?
C19 C18 C23 . . 117.34(15) ?
C19 C18 N5 . . 122.67(15) ?
C23 C18 N5 . . 119.90(14) ?
C20 C19 C18 . . 121.50(16) ?
C20 C19 H19 . . 119.2 ?
C18 C19 H19 . . 119.2 ?
C21 C20 C19 . . 120.12(17) ?
C21 C20 H20 . . 119.9 ?
C19 C20 H20 . . 119.9 ?
C20 C21 C22 . . 119.80(17) ?
C20 C21 H21 . . 120.1 ?
C22 C21 H21 . . 120.1 ?
C23 C22 C21 . . 120.59(17) ?
C23 C22 H22 . . 119.7 ?
C21 C22 H22 . . 119.7 ?
O1 C23 C22 . . 122.90(15) ?
O1 C23 C18 . . 116.54(14) ?
C22 C23 C18 . . 120.55(15) ?
O1 C24 H24A . . 109.5 ?
O1 C24 H24B . . 109.5 ?
H24A C24 H24B . . 109.5 ?
O1 C24 H24C . . 109.5 ?
H24A C24 H24C . . 109.5 ?
H24B C24 H24C . . 109.5 ?
N2 C25 H25A . . 109.5 ?
N2 C25 H25B . . 109.5 ?
H25A C25 H25B . . 109.5 ?
N2 C25 H25C . . 109.5 ?
H25A C25 H25C . . 109.5 ?
H25B C25 H25C . . 109.5 ?

loop_
_geom_bond_atom_site_label_1
_geom_bond_atom_site_label_2
_geom_bond_site_symmetry_2
_geom_bond_distance
_geom_bond_publ_flag
S1 C1 . 1.6684(17) ?
N1 C1 . 1.344(2) ?
N1 N3 . 1.3827(18) ?
N1 C13 . 1.472(2) ?
N2 C1 . 1.373(2) ?
N2 C2 . 1.384(2) ?
N2 C25 . 1.465(2) ?
N3 C2 . 1.300(2) ?
N4 C13 . 1.434(2) ?
N4 C14 . 1.465(2) ?
N4 C17 . 1.463(2) ?
N5 C18 . 1.421(2) ?
N5 C15 . 1.458(2) ?
N5 C16 . 1.471(2) ?
O1 C23 . 1.3755(19) ?
O1 C24 . 1.429(2) ?
C2 C3 . 1.506(2) ?
C3 C11 . 1.534(2) ?
C3 C4 . 1.540(2) ?
C3 C12 . 1.538(2) ?
C4 C5 . 1.533(2) ?
C4 H4A . 0.9800 ?
C4 H4B . 0.9800 ?
C5 C6 . 1.523(3) ?
C5 C7 . 1.520(3) ?
C5 H5 . 0.9900 ?
C6 C10 . 1.520(3) ?
C6 H6A . 0.9800 ?
C6 H6B . 0.9800 ?
C7 C8 . 1.515(3) ?
C7 H7A . 0.9800 ?
C7 H7B . 0.9800 ?
C8 C9 . 1.519(3) ?
C8 C12 . 1.532(2) ?
C8 H8 . 0.9900 ?
C9 C10 . 1.525(3) ?
C9 H9A . 0.9800 ?
C9 H9B . 0.9800 ?
C10 C11 . 1.529(2) ?
C10 H10 . 0.9900 ?
C11 H11A . 0.9800 ?
C11 H11B . 0.9800 ?
C12 H12A . 0.9800 ?
C12 H12B . 0.9800 ?
C13 H13A . 0.9800 ?
C13 H13B . 0.9800 ?
C14 C15 . 1.511(2) ?
C14 H14A . 0.9800 ?
C14 H14B . 0.9800 ?
C15 H15A . 0.9800 ?
C15 H15B . 0.9800 ?
C16 C17 . 1.514(2) ?
C16 H16A . 0.9800 ?
C16 H16B . 0.9800 ?
C17 H17A . 0.9800 ?
C17 H17B . 0.9800 ?
C18 C19 . 1.390(2) ?
C18 C23 . 1.406(2) ?
C19 C20 . 1.388(2) ?
C19 H19 . 0.9400 ?
C20 C21 . 1.364(3) ?
C20 H20 . 0.9400 ?
C21 C22 . 1.382(2) ?
C21 H21 . 0.9400 ?
C22 C23 . 1.381(2) ?
C22 H22 . 0.9400 ?
C24 H24A . 0.9700 ?
C24 H24B . 0.9700 ?
C24 H24C . 0.9700 ?
C25 H25A . 0.9700 ?
C25 H25B . 0.9700 ?
C25 H25C . 0.9700 ?

loop_
_geom_torsion_atom_site_label_1
_geom_torsion_atom_site_label_2
_geom_torsion_atom_site_label_3
_geom_torsion_atom_site_label_4
_geom_torsion_site_symmetry_1
_geom_torsion_site_symmetry_2
_geom_torsion_site_symmetry_3
_geom_torsion_site_symmetry_4
_geom_torsion
_geom_torsion_publ_flag
C1 N1 N3 C2 . . . . 0.20(18) ?
C13 N1 N3 C2 . . . . 174.73(14) ?
N3 N1 C1 N2 . . . . 0.23(17) ?
C13 N1 C1 N2 . . . . -173.81(14) ?
N3 N1 C1 S1 . . . . -179.72(12) ?
C13 N1 C1 S1 . . . . 6.2(3) ?
C2 N2 C1 N1 . . . . -0.56(17) ?
C25 N2 C1 N1 . . . . 174.65(16) ?
C2 N2 C1 S1 . . . . 179.39(13) ?
C25 N2 C1 S1 . . . . -5.4(2) ?
N1 N3 C2 N2 . . . . -0.56(17) ?
N1 N3 C2 C3 . . . . 175.85(14) ?
C1 N2 C2 N3 . . . . 0.73(19) ?
C25 N2 C2 N3 . . . . -173.93(18) ?
C1 N2 C2 C3 . . . . -175.51(15) ?
C25 N2 C2 C3 . . . . 9.8(3) ?
N3 C2 C3 C11 . . . . -117.37(17) ?
N2 C2 C3 C11 . . . . 58.4(2) ?
N3 C2 C3 C4 . . . . 1.5(2) ?
N2 C2 C3 C4 . . . . 177.26(16) ?
N3 C2 C3 C12 . . . . 120.12(17) ?
N2 C2 C3 C12 . . . . -64.1(2) ?
C2 C3 C4 C5 . . . . -178.66(15) ?
C11 C3 C4 C5 . . . . -58.86(19) ?
C12 C3 C4 C5 . . . . 60.0(2) ?
C3 C4 C5 C6 . . . . 59.8(2) ?
C3 C4 C5 C7 . . . . -60.6(2) ?
C7 C5 C6 C10 . . . . 60.0(2) ?
C4 C5 C6 C10 . . . . -60.5(2) ?
C6 C5 C7 C8 . . . . -60.8(2) ?
C4 C5 C7 C8 . . . . 59.5(2) ?
C5 C7 C8 C9 . . . . 60.68(19) ?
C5 C7 C8 C12 . . . . -59.7(2) ?
C7 C8 C9 C10 . . . . -59.67(19) ?
C12 C8 C9 C10 . . . . 61.40(19) ?
C5 C6 C10 C9 . . . . -59.3(2) ?
C5 C6 C10 C11 . . . . 61.4(2) ?
C8 C9 C10 C6 . . . . 59.1(2) ?
C8 C9 C10 C11 . . . . -61.5(2) ?
C6 C10 C11 C3 . . . . -61.3(2) ?
C9 C10 C11 C3 . . . . 59.7(2) ?
C2 C3 C11 C10 . . . . 178.08(15) ?
C4 C3 C11 C10 . . . . 59.39(19) ?
C12 C3 C11 C10 . . . . -58.10(19) ?
C7 C8 C12 C3 . . . . 60.79(19) ?
C9 C8 C12 C3 . . . . -59.97(19) ?
C2 C3 C12 C8 . . . . -178.88(14) ?
C11 C3 C12 C8 . . . . 58.36(18) ?
C4 C3 C12 C8 . . . . -59.76(18) ?
C14 N4 C13 N1 . . . . 60.62(19) ?
C17 N4 C13 N1 . . . . -67.27(19) ?
C1 N1 C13 N4 . . . . -101.45(19) ?
N3 N1 C13 N4 . . . . 84.90(19) ?
C13 N4 C14 C15 . . . . 175.19(13) ?
C17 N4 C14 C15 . . . . -55.49(17) ?
C18 N5 C15 C14 . . . . 168.11(13) ?
C16 N5 C15 C14 . . . . -60.06(17) ?
N4 C14 C15 N5 . . . . 57.71(18) ?
C18 N5 C16 C17 . . . . -166.47(13) ?
C15 N5 C16 C17 . . . . 60.98(17) ?
C13 N4 C17 C16 . . . . -175.66(13) ?
C14 N4 C17 C16 . . . . 55.52(17) ?
N5 C16 C17 N4 . . . . -58.50(17) ?
C15 N5 C18 C19 . . . . 10.3(2) ?
C16 N5 C18 C19 . . . . -118.81(17) ?
C15 N5 C18 C23 . . . . -166.10(15) ?
C16 N5 C18 C23 . . . . 64.78(19) ?
C23 C18 C19 C20 . . . . -1.2(2) ?
N5 C18 C19 C20 . . . . -177.64(16) ?
C18 C19 C20 C21 . . . . -1.7(3) ?
C19 C20 C21 C22 . . . . 2.9(3) ?
C20 C21 C22 C23 . . . . -1.3(3) ?
C24 O1 C23 C22 . . . . -7.7(2) ?
C24 O1 C23 C18 . . . . 171.55(15) ?
C21 C22 C23 O1 . . . . 177.68(16) ?
C21 C22 C23 C18 . . . . -1.6(3) ?
C19 C18 C23 O1 . . . . -176.55(14) ?
N5 C18 C23 O1 . . . . 0.0(2) ?
C19 C18 C23 C22 . . . . 2.8(2) ?
N5 C18 C23 C22 . . . . 179.35(15) ?
